data_7244098
loop_
_publ_author_name
'Kniazeva, Mariia V.'
'Ovsyannikov, Alexander S.'
'Samigullina, Aida I.'
'Islamov, Daut R.'
'Gubaidullin, Aidar T.'
'Dorovatovskii, Pavel V.'
'Lazarenko, Vladimir A.'
'Solovieva, Svetlana E.'
'Antipin, Igor S.'
'Ferlay, Sylvie'

_publ_section_title
;
 Impact of flexible succinate connectors on the formation of
 tetrasulfonylcalix[4]arene based nano-sized polynuclear cages: structural
 diversity and induced chirality study
;
_journal_issue 3
_journal_name_full CrystEngComm
_journal_page_first 628
_journal_page_last 638
_journal_paper_doi 10.1039/D1CE01482J
_journal_volume 24
_journal_year 2022
_chemical_absolute_configuration ad
_chemical_formula_moiety 'C96 H104 Co8 O42 S8, C12 H30 Co N4 O6, 2(O), 4(C3 H7 N O)'
_chemical_formula_sum 'C120 H162 Co9 N8 O54 S8'
_chemical_formula_weight 3367.42
_space_group_crystal_system tetragonal
_space_group_IT_number 94
_space_group_name_Hall 'P 4n 2n'
_space_group_name_H-M_alt 'P 42 21 2'
_atom_sites_solution_hydrogens mixed
_atom_sites_solution_primary dual
_audit_block_doi 10.5517/ccdc.csd.cc2911s6
_audit_creation_date 2020-01-22
_audit_creation_method
;
Olex2 1.3-ac4
(compiled 2018.12.18 svn.r3554 for Rigaku Oxford Diffraction, GUI svn.r1)
;
_audit_update_record
;
2021-10-17 deposited with the CCDC.	2021-11-26 downloaded from the CCDC.
;
_cell_angle_alpha 90
_cell_angle_beta 90
_cell_angle_gamma 90
_cell_formula_units_Z 2
_cell_length_a 22.99439(4)
_cell_length_b 22.99439(4)
_cell_length_c 13.59342(5)
_cell_measurement_reflns_used 157601
_cell_measurement_temperature 100.00(10)
_cell_measurement_theta_max 76.1090
_cell_measurement_theta_min 2.0510
_cell_volume 7187.41(3)
_computing_cell_refinement 'CrysAlisPro 1.171.40.68a (Rigaku OD, 2019)'
_computing_data_collection 'CrysAlisPro 1.171.40.68a (Rigaku OD, 2019)'
_computing_data_reduction 'CrysAlisPro 1.171.40.68a (Rigaku OD, 2019)'
_computing_molecular_graphics 'Olex2 (Dolomanov et al., 2009)'
_computing_publication_material 'Olex2 (Dolomanov et al., 2009)'
_computing_structure_refinement 'ShelXL (Sheldrick, 2015)'
_computing_structure_solution 'ShelXT (Sheldrick, 2015)'
_diffrn_ambient_environment N~2~
_diffrn_ambient_temperature 100.00(10)
_diffrn_detector 'Hybrid Pixel Array Detector'
_diffrn_detector_area_resol_mean 10.0000
_diffrn_detector_type HyPix
_diffrn_measured_fraction_theta_full 0.999
_diffrn_measured_fraction_theta_max 0.992
_diffrn_measurement_details
;
List of Runs (angles in degrees, time in seconds):

  # Type    Start    End  Width  t~exp~   \w     \q     \k     \f   Frames
#--------------------------------------------------------------------------
  1  \w     33.00  59.00   0.50    4.00    --   56.00  77.00  79.47   52
  2  \w     79.00 117.00   0.50    4.00    --   52.00  82.00  43.64   76
  3  \w     97.00 128.00   0.50    4.00    --   56.00  77.00  79.47   62
  4  \w     91.00 117.00   0.50   12.00    --  105.86 104.00 130.00   52
  5  \w     35.00  61.00   0.50    4.00    --   60.00  83.00 127.21   52
  6  \w     36.00  62.00   0.50    4.00    --   60.00  81.00 159.84   52
  7  \w     18.00  43.00   0.50    4.00    --   48.00  92.00 165.04   50
  8  \w      5.00  30.00   0.50    4.00    --   36.00  94.00  78.09   50
  9  \w     19.00  45.00   0.50    4.00    --   48.00  90.00  99.34   52
 10  \w     35.00  60.00   0.50    4.00    --   60.00  83.00  93.92   50
 11  \w     40.00  73.00   0.50    4.00    --   64.00  80.00  39.95   66
 12  \w     50.00  82.00   0.50    4.00    --   72.00  76.00 -21.70   64
 13  \w     93.00 136.00   0.50    4.00    --   64.00  79.00 -63.69   86
 14  \w    105.00 131.00   0.50    4.00    --   68.00  78.00 -41.01   52
 15  \w     49.00  75.00   0.50    4.00    --   72.00  77.00-121.19   52
 16  \w     35.00  60.00   0.50    4.00    --   60.00  83.00-176.85   50
 17  \w     35.00  60.00   0.50    4.00    --   60.00  82.00-129.59   50
 18  \w     35.00  96.00   0.50    4.00    --   60.00  82.00-102.06  122
 19  \w     40.00  65.00   0.50    4.00    --   64.00  81.00  -2.37   50
 20  \w     40.00  65.00   0.50    4.00    --   64.00  79.00 -63.69   50
 21  \w     45.00  82.00   0.50    4.00    --   68.00  78.00 -41.01   74
 22  \w     28.00  59.00   0.50    4.00    --   52.00  82.00  43.64   62
 23  \w     16.00  41.00   0.50    4.00    --   44.00  89.00  23.42   50
 24  \w     20.00  46.00   0.50    4.00    --   48.00  88.00 -10.84   52
 25  \w     15.00  41.00   0.50    4.00    --   44.00  90.00 -72.45   52
 26  \w     20.00  45.00   0.50    4.00    --   48.00  88.00-115.65   50
 27  \w    -17.00  17.00   0.50    4.00    --   16.00  98.00-120.18   68
 28  \w    -48.00 -17.00   0.50    4.00    --    4.00 134.00 -78.67   62
 29  \w    -15.00  10.00   0.50    4.00    --   20.00 102.00  26.99   50
 30  \w    -35.00  -9.00   0.50    4.00    --   12.00 124.00  47.49   52
 31  \w    -54.00 -28.00   0.50    4.00    --   12.00 156.00  86.48   52
 32  \w     -6.00  21.00   0.50    4.00    --   28.00 101.00 145.18   54
 33  \w    -62.00 -10.00   0.50    4.00    --  -47.45  57.00  90.00  104
 34  \w    -84.00   7.00   0.50    4.00    --  -47.45 104.00 130.00  182
 35  \w     33.00 110.00   0.50   12.00    --  105.86 -61.00  60.00  154
 36  \w     33.00 107.00   0.50   12.00    --  105.86-104.00  28.00  148
 37  \w     35.00 104.00   0.50   12.00    --  105.86 -94.00  30.00  138
 38  \w     34.00 119.00   0.50   12.00    --  105.86 -77.00 120.00  170
 39  \w     16.00  58.00   0.50    4.00    --   47.45-104.00  28.00   84
 40  \w     33.00 117.00   0.50   12.00    --  105.86-125.00-150.00  168
 41  \w     34.00 129.00   0.50   12.00    --  105.86 -77.00-150.00  190
 42  \w     39.00 122.00   0.50   12.00    --  105.86 -61.00-150.00  166
 43  \w    -72.00 -44.00   0.50    4.00    --  -68.00 -80.00-155.65   56
 44  \w    -87.00 -61.00   0.50   12.00    --  -84.00 -76.00 -85.58   52
 45  \w    -90.00 -49.00   0.50    4.00    --  -72.00 -76.00-123.06   82
 46  \w    -86.00 -61.00   0.50   12.00    --  -84.00 -76.00 -61.71   50
 47  \w    -81.00 -54.00   0.50   12.00    --  -80.00 -83.00 -13.35   54
 48  \w    -77.00 -51.00   0.50    4.00    --  -76.00 -82.00  34.53   52
 49  \w    -79.00 -54.00   0.50   12.00    --  -80.00 -83.00  96.20   50
 50  \w    -74.00 -48.00   0.50    4.00    --  -72.00 -82.00 130.89   52
 51  \w    -76.00 -50.00   0.50    4.00    --  -76.00 -83.00 116.08   52
 52  \w    -88.00 -51.00   0.50    4.00    --  -72.00 -83.00  67.51   74
 53  \w    -82.00 -52.00   0.50    4.00    --  -76.00 -82.00 154.03   60
 54  \w    -90.00 -65.00   0.50   12.00    --  -88.00 -76.00 116.03   50
 55  \w    -96.00 -71.00   0.50   12.00    --  -92.00 -73.00 105.61   50
 56  \w    -99.00 -66.00   0.50   12.00    --  -88.00 -74.00 149.55   66
 57  \w   -107.00 -66.00   0.50   12.00    --  -88.00 -74.00 170.19   82
 58  \w   -124.00 -98.00   0.50   12.00    --  -88.00 -76.00 116.03   52
 59  \w   -140.00 -65.00   0.50   12.00    --  -88.00 -79.00  92.09  150
 60  \w    -91.00 -66.00   0.50   12.00    --  -88.00 -74.00  49.56   50
 61  \w    -89.00 -62.00   0.50   12.00    --  -84.00 -74.00   6.30   54
 62  \w    -91.00 -66.00   0.50   12.00    --  -88.00 -74.00 -43.68   50
 63  \w    -93.00 -67.00   0.50   12.00    --  -88.00 -75.00 -10.18   52
 64  \w    -96.00 -70.00   0.50   12.00    --  -92.00 -74.00 -67.71   52
 65  \w    -94.00 -66.00   0.50   12.00    --  -88.00 -75.00-119.56   56
 66  \w    -91.00 -62.00   0.50   12.00    --  -88.00 -83.00-135.65   58
 67  \w    -99.00 -70.00   0.50   12.00    --  -92.00 -74.00-124.00   58
 68  \w   -110.00 -76.00   0.50   12.00    -- -100.00 -80.00 -65.01   68
 69  \w   -100.00 -67.00   0.50   12.00    --  -88.00 -73.00  23.02   66
 70  \w   -137.00-111.00   0.50   12.00    --  -88.00 -73.00  23.02   52
 71  \w   -129.00 -74.00   0.50   12.00    --  -96.00 -77.00 -12.37  110
 72  \w   -142.00-116.00   0.50   12.00    --  -80.00 -83.00 -13.35   52
 73  \w   -146.00-117.00   0.50   12.00    --  -88.00 -75.00 -10.18   58
 74  \w   -149.00 -81.00   0.50   12.00    -- -105.86-104.00  28.00  136
 75  \w   -150.00 -77.00   0.50   12.00    --  -96.00 -68.00 -60.01  146
 76  \w   -131.00-104.00   0.50    4.00    --  -68.00 -80.00-155.65   54
 77  \w   -127.00 -50.00   0.50    4.00    --  -76.00 -83.00-173.45  154
 78  \w   -140.00-106.00   0.50   12.00    --  -88.00 -83.00-135.65   68
 79  \w   -146.00-111.00   0.50   12.00    --  -88.00 -75.00-119.56   70
 80  \w   -155.00-122.00   0.50   12.00    --  -88.00 -74.00 -43.68   66
 81  \w   -164.00-133.00   0.50   12.00    --  -92.00 -74.00 -67.71   62
 82  \w   -162.00 -73.00   0.50   12.00    --  -96.00 -77.00 -87.71  178
 83  \w   -161.00-109.00   0.50   12.00    --  -88.00 -74.00  49.56  104
 84  \w   -160.00-106.00   0.50   12.00    --  -88.00 -74.00 149.55  108
 85  \w   -145.00-120.00   0.50   12.00    --  -88.00 -74.00 170.19   50
 86  \w   -159.00-128.00   0.50   12.00    --  -88.00 -76.00 116.03   62
 87  \w   -162.00 -70.00   0.50   12.00    --  -92.00 -75.00 136.59  184
 88  \w   -163.00-118.00   0.50   12.00    --  -92.00 -73.00 105.61   90
 89  \w   -160.00 -73.00   0.50   12.00    --  -96.00 -76.00  81.07  174
 90  \w   -168.00 -73.00   0.50   12.00    --  -96.00 -77.00  43.56  190
 91  \w   -165.00 -74.00   0.50   12.00    --  -96.00 -76.00 -99.80  182
 92  \w   -159.00 -73.00   0.50   12.00    --  -92.00 -74.00-149.24  172
 93  \w   -165.00 -69.00   0.50   12.00    --  -92.00 -76.00-167.13  192
 94  \w   -168.00-139.00   0.50   12.00    --  -96.00 -77.00 -12.37   58
 95  \w   -173.00-147.00   0.50   12.00    -- -100.00 -80.00 -65.01   52
 96  \w   -110.00 -84.00   0.50   12.00    -- -105.86 104.00 130.00   52
 97  \w    -72.00 -34.00   0.50   12.00    -- -105.86 125.00 -90.00   76
 98  \w   -112.00 -86.00   0.50   12.00    -- -105.86 125.00 -90.00   52
;
_diffrn_measurement_device 'four-circle diffractometer'
_diffrn_measurement_device_type 'XtaLAB Synergy, Single source at home/near, HyPix'
_diffrn_measurement_method '\w scans'
_diffrn_orient_matrix_type 'CrysAlisPro convention (1999,Acta A55,543-557)'
_diffrn_orient_matrix_UB_11 0.0519973000
_diffrn_orient_matrix_UB_12 0.0113100000
_diffrn_orient_matrix_UB_13 0.0688243000
_diffrn_orient_matrix_UB_21 -0.0198982000
_diffrn_orient_matrix_UB_22 0.0634993000
_diffrn_orient_matrix_UB_23 0.0131447000
_diffrn_orient_matrix_UB_31 -0.0372729000
_diffrn_orient_matrix_UB_32 -0.0181174000
_diffrn_orient_matrix_UB_33 0.0890760000
_diffrn_radiation_monochromator mirror
_diffrn_radiation_probe x-ray
_diffrn_radiation_type CuK\a
_diffrn_radiation_wavelength 1.54184
_diffrn_reflns_av_R_equivalents 0.0461
_diffrn_reflns_av_unetI/netI 0.0101
_diffrn_reflns_Laue_measured_fraction_full 0.999
_diffrn_reflns_Laue_measured_fraction_max 0.992
_diffrn_reflns_limit_h_max 29
_diffrn_reflns_limit_h_min -29
_diffrn_reflns_limit_k_max 28
_diffrn_reflns_limit_k_min -27
_diffrn_reflns_limit_l_max 17
_diffrn_reflns_limit_l_min -16
_diffrn_reflns_number 217463
_diffrn_reflns_point_group_measured_fraction_full 0.999
_diffrn_reflns_point_group_measured_fraction_max 0.985
_diffrn_reflns_theta_full 67.684
_diffrn_reflns_theta_max 76.870
_diffrn_reflns_theta_min 2.718
_diffrn_source 'micro-focus sealed X-ray tube'
_diffrn_source_type 'PhotonJet (Cu) X-ray Source'
_exptl_absorpt_coefficient_mu 9.769
_exptl_absorpt_correction_T_max 0.676
_exptl_absorpt_correction_T_min 0.072
_exptl_absorpt_correction_type gaussian
_exptl_absorpt_process_details
;
CrysAlisPro 1.171.40.68a (Rigaku Oxford Diffraction, 2019)
Numerical absorption correction based on gaussian integration over
			a multifaceted crystal model
Empirical absorption correction using spherical harmonics,
 implemented in SCALE3 ABSPACK scaling algorithm.
;
_exptl_crystal_colour pink
_exptl_crystal_colour_primary pink
_exptl_crystal_density_diffrn 1.556
_exptl_crystal_description block
_exptl_crystal_F_000 3482
_exptl_crystal_size_max 0.32
_exptl_crystal_size_mid 0.168
_exptl_crystal_size_min 0.106
_refine_diff_density_max 2.214
_refine_diff_density_min -1.268
_refine_diff_density_rms 0.099
_refine_ls_abs_structure_details
;
 Flack x determined using 3017 quotients [(I+)-(I-)]/[(I+)+(I-)]
 (Parsons, Flack and Wagner, Acta Cryst. B69 (2013) 249-259).
;
_refine_ls_abs_structure_Flack -0.020(2)
_refine_ls_extinction_method none
_refine_ls_goodness_of_fit_ref 1.059
_refine_ls_hydrogen_treatment constr
_refine_ls_matrix_type full
_refine_ls_number_parameters 572
_refine_ls_number_reflns 7477
_refine_ls_number_restraints 200
_refine_ls_restrained_S_all 1.082
_refine_ls_R_factor_all 0.0491
_refine_ls_R_factor_gt 0.0484
_refine_ls_shift/su_max 0.001
_refine_ls_shift/su_mean 0.000
_refine_ls_structure_factor_coef Fsqd
_refine_ls_weighting_details 'w=1/[\s^2^(Fo^2^)+(0.0961P)^2^+7.8699P] where P=(Fo^2^+2Fc^2^)/3'
_refine_ls_weighting_scheme calc
_refine_ls_wR_factor_gt 0.1408
_refine_ls_wR_factor_ref 0.1417
_reflns_Friedel_coverage 0.761
_reflns_Friedel_fraction_full 1.000
_reflns_Friedel_fraction_max 0.977
_reflns_number_gt 7338
_reflns_number_total 7477
_reflns_threshold_expression 'I > 2\s(I)'
_cod_data_source_file d1ce01482j2.cif
_cod_data_source_block ant79_corr
_cod_depositor_comments 'Adding full bibliography for 7244095--7244098.cif.'
_cod_original_cell_volume 7187.41(4)
_cod_database_code 7244098
_shelx_shelxl_version_number 2016/6
_chemical_oxdiff_formula C120H162Co9N8O54S8
_shelx_space_group_comment
;
The symmetry employed for this shelxl refinement is uniquely defined
by the following loop, which should always be used as a source of
symmetry information in preference to the above space-group names.
They are only intended as comments.
;
_shelx_estimated_absorpt_t_max 0.424
_shelx_estimated_absorpt_t_min 0.146
_diffrn_oxdiff_digest_frames
;
014fb898b448883331335ca9722394d9d508024a485
;
_reflns_odcompleteness_completeness 99.97
_reflns_odcompleteness_iscentric 1
_reflns_odcompleteness_theta 66.97
_olex2_refinement_description
;
1. Fixed Uiso
 At 1.2 times of:
  All C(H) groups, All C(H,H) groups
 At 1.5 times of:
  All C(H,H,H) groups, All O(H) groups
2. Restrained distances
 C47-C43 \\sim C43-C46
 with sigma of 0.02
 C46-C43 \\sim C43-C45
 with sigma of 0.02
 C45-C43 \\sim C43-C44
 with sigma of 0.02
 C44-C43 \\sim C43-C48
 with sigma of 0.02
 C48-C43 \\sim C43-C49
 with sigma of 0.02
 C49-C43 \\sim C43-C47
 with sigma of 0.02
 C27-C23 \\sim C23-C29
 with sigma of 0.02
 C28-C23 \\sim C23-C29
 with sigma of 0.02
 C28-C23 \\sim C23-C27
 with sigma of 0.02
 C28-C23 \\sim C22-C24
 with sigma of 0.02
 C24-C22 \\sim C22-C26
 with sigma of 0.02
 C26-C22 \\sim C22-C25
 with sigma of 0.02
 C23-C18 \\sim C19-C22
 with sigma of 0.02
 C19-C17 \\sim C18-C16
 with sigma of 0.02
 C17-C15 \\sim C15-C16
 with sigma of 0.02
 C21-C14 \\sim C14-C20
 with sigma of 0.02
 C21-C19 \\sim C18-C20
 with sigma of 0.02
 O53-Co50 \\sim Co50-O52
 with sigma of 0.02
3. Rigid bond restraints
 N57, C55, C59, C61, O53
 with sigma for 1-2 distances of 0.01 and sigma for 1-3 distances of 0.01
 O52, C54, N56, C60, C58
 with sigma for 1-2 distances of 0.01 and sigma for 1-3 distances of 0.01
 C69, O68, N70, C71, C72
 with sigma for 1-2 distances of 0.01 and sigma for 1-3 distances of 0.01
 N65, O63, C64, C66, C67
 with sigma for 1-2 distances of 0.01 and sigma for 1-3 distances of 0.01
4. Uiso/Uaniso restraints and constraints
O68 \\sim C69: within 2A with sigma of 0.04 and sigma for terminal atoms of 0.08
N65 \\sim O63 \\sim C64 \\sim C66 \\sim C67: within 2A with sigma of 0.04 and
sigma for terminal atoms of 0.08
Uanis(C26) \\sim Ueq: with sigma of 0.01 and sigma for terminal atoms of 0.02
Uanis(C20) \\sim Ueq: with sigma of 0.005 and sigma for terminal atoms of 0.01
Uanis(C24) \\sim Ueq, Uanis(C28) \\sim Ueq, Uanis(C25) \\sim Ueq, Uanis(C29)
\\sim Ueq, Uanis(C26) \\sim Ueq, Uanis(C27) \\sim Ueq: with sigma of 0.01 and
sigma for terminal atoms of 0.02
Uanis(N70) \\sim Ueq: with sigma of 0.01 and sigma for terminal atoms of 0.02
Uanis(C72) \\sim Ueq, Uanis(N70) \\sim Ueq, Uanis(C71) \\sim Ueq, Uanis(C69)
\\sim Ueq, Uanis(O68) \\sim Ueq: with sigma of 0.01 and sigma for terminal
atoms of 0.02
Uanis(N65) \\sim Ueq, Uanis(C67) \\sim Ueq, Uanis(C66) \\sim Ueq, Uanis(C64)
\\sim Ueq, Uanis(O63) \\sim Ueq: with sigma of 0.005 and sigma for terminal
atoms of 0.01
Uanis(C16) = Uanis(C17)
Uanis(C21) = Uanis(C20)
Uanis(O52) = Uanis(O53)
Uanis(N57) = Uanis(N56)
Uanis(C71) = Uanis(N70)
Uanis(N65) = Uanis(C67)
5. Others
 Sof(C46)=Sof(H46A)=Sof(H46B)=Sof(H46C)=Sof(C49)=Sof(H49A)=Sof(H49B)=Sof(H49C)=
 Sof(C44)=Sof(H44A)=Sof(H44B)=Sof(H44C)=1-FVAR(1)
 Sof(C45)=Sof(H45A)=Sof(H45B)=Sof(H45C)=Sof(C47)=Sof(H47A)=Sof(H47B)=Sof(H47C)=
 Sof(C48)=Sof(H48A)=Sof(H48B)=Sof(H48C)=FVAR(1)
 Sof(C21)=Sof(H21)=Sof(C17)=Sof(H17)=Sof(C24)=Sof(H24A)=Sof(H24B)=Sof(H24C)=
 Sof(C25)=Sof(H25A)=Sof(H25B)=Sof(H25C)=Sof(C22)=Sof(C26)=Sof(H26A)=Sof(H26B)=
 Sof(H26C)=Sof(C19)=1-FVAR(2)
 Sof(C18)=Sof(C27)=Sof(H27A)=Sof(H27B)=Sof(H27C)=Sof(C23)=Sof(C28)=Sof(H28A)=
 Sof(H28B)=Sof(H28C)=Sof(C29)=Sof(H29A)=Sof(H29B)=Sof(H29C)=Sof(C16)=Sof(H16)=
 Sof(C20)=Sof(H20)=FVAR(2)
 Sof(O53)=Sof(C55)=Sof(H55)=Sof(N57)=Sof(C61)=Sof(H61A)=Sof(H61B)=Sof(H61C)=
 Sof(C59)=Sof(H59A)=Sof(H59B)=Sof(H59C)=1-FVAR(3)
 Sof(N56)=Sof(O52)=Sof(C54)=Sof(H54)=Sof(C60)=Sof(H60A)=Sof(H60B)=Sof(H60C)=
 Sof(C58)=Sof(H58A)=Sof(H58B)=Sof(H58C)=FVAR(3)
 Fixed Sof: H51(0.5) O68(0.5) C69(0.5) H69(0.5) N70(0.5) C71(0.5) H71A(0.5)
 H71B(0.5) H71C(0.5) C72(0.5) H72A(0.5) H72B(0.5) H72C(0.5) O63(0.5) C64(0.5)
 H64(0.5) N65(0.5) C66(0.5) H66A(0.5) H66B(0.5) H66C(0.5) C67(0.5) H67A(0.5)
 H67B(0.5) H67C(0.5)
6.a Free rotating group:
 O68(C69,N70,C71,C72), O63(C64,N65,C66,C67), O53(C55,N57,C61,C59)
6.b Rotating group:
 O51(H51)
6.c Secondary CH2 refined with riding coordinates:
 C8(H8A,H8B), C7(H7A,H7B)
6.d Me refined with riding coordinates:
 C60(H60A,H60B,H60C), C27(H27A,H27B,H27C), C45(H45A,H45B,H45C), C58(H58A,H58B,
 H58C), C47(H47A,H47B,H47C), C46(H46A,H46B,H46C), C48(H48A,H48B,H48C), C49(H49A,
 H49B,H49C), C28(H28A,H28B,H28C), C29(H29A,H29B,H29C), C44(H44A,H44B,H44C),
 C71(H71A,H71B,H71C), C72(H72A,H72B,H72C), C24(H24A,H24B,H24C), C25(H25A,H25B,
 H25C), C26(H26A,H26B,H26C), C66(H66A,H66B,H66C), C67(H67A,H67B,H67C), C61(H61A,
 H61B,H61C), C59(H59A,H59B,H59C)
6.e Aromatic/amide H refined with riding coordinates:
 C38(H38), C36(H36), C21(H21), C17(H17), C54(H54), C69(H69), C16(H16),
 C20(H20), C64(H64), C55(H55)
;
_olex2_submission_special_instructions 'No special instructions were received'
_oxdiff_exptl_absorpt_empirical_details
;
Empirical correction (ABSPACK) includes:
- Absorption correction using spherical harmonics
- Frame scaling
;
_oxdiff_exptl_absorpt_empirical_full_max 1.439
_oxdiff_exptl_absorpt_empirical_full_min 0.666

loop_
_space_group_symop_operation_xyz
'x, y, z'
'-x, -y, z'
'-y+1/2, x+1/2, z+1/2'
'y+1/2, -x+1/2, z+1/2'
'-x+1/2, y+1/2, -z+1/2'
'x+1/2, -y+1/2, -z+1/2'
'y, x, -z'
'-y, -x, -z'

loop_
_atom_site_label
_atom_site_type_symbol
_atom_site_fract_x
_atom_site_fract_y
_atom_site_fract_z
_atom_site_U_iso_or_equiv
_atom_site_adp_type
_atom_site_occupancy
_atom_site_site_symmetry_order
_atom_site_calc_flag
_atom_site_refinement_flags_posn
_atom_site_refinement_flags_adp
_atom_site_refinement_flags_occupancy
_atom_site_disorder_assembly
_atom_site_disorder_group
Co1 Co 0.39807(3) 0.41264(3) 0.15352(6) 0.02773(19) Uani 1 1 d . . . . .
Co2 Co 0.66174(3) 0.52959(3) -0.01710(6) 0.0282(2) Uani 1 1 d . . . . .
Co50 Co 0.500000 0.500000 0.500000 0.0416(4) Uani 1 4 d DS T P . .
S31 S 0.31719(6) 0.34261(6) 0.29060(9) 0.0344(3) Uani 1 1 d . . . . .
S40 S 0.44873(6) 0.20662(5) 0.03172(10) 0.0346(3) Uani 1 1 d . . . . .
O41 O 0.49409(17) 0.25020(16) 0.0273(3) 0.0361(8) Uani 1 1 d . . . . .
O33 O 0.40172(15) 0.32339(14) 0.1151(3) 0.0291(7) Uani 1 1 d . . . . .
O11 O 0.47515(17) 0.41043(16) 0.2266(3) 0.0352(8) Uani 1 1 d . . . . .
O30 O 0.35936(17) 0.38941(17) 0.2881(3) 0.0356(8) Uani 1 1 d . . . . .
O4 O 0.65178(17) 0.46076(16) 0.0744(3) 0.0360(8) Uani 1 1 d . . . . .
O32 O 0.2924(2) 0.3304(2) 0.3852(3) 0.0453(10) Uani 1 1 d . . . . .
O12 O 0.31513(15) 0.41620(16) 0.0965(3) 0.0296(7) Uani 1 1 d . . . . .
O5 O 0.60350(17) 0.50223(16) 0.1971(3) 0.0359(8) Uani 1 1 d . . . . .
O42 O 0.4685(2) 0.14741(17) 0.0360(3) 0.0464(10) Uani 1 1 d . . . . .
O10 O 0.52768(17) 0.35720(19) 0.1246(3) 0.0399(9) Uani 1 1 d . . . . .
O51 O 0.500000 0.500000 0.3520(4) 0.0434(12) Uani 1 2 d S T P A .
H51 H 0.526159 0.529381 0.316253 0.065 Uiso 0.5 1 d GR . . . .
N56 N 0.4768(3) 0.3164(3) 0.5312(6) 0.0421(14) Uani 0.803(13) 1 d . U . A 1
C9 C 0.5215(2) 0.3856(2) 0.2014(4) 0.0308(10) Uani 1 1 d . . . . .
C6 C 0.6282(2) 0.4596(2) 0.1568(4) 0.0321(10) Uani 1 1 d . . . . .
C34 C 0.3869(2) 0.2768(2) 0.1645(3) 0.0284(9) Uani 1 1 d . . . . .
O52 O 0.4913(4) 0.4099(3) 0.4857(5) 0.062(2) Uani 0.803(13) 1 d D U . A 1
C38 C 0.3901(3) 0.1700(2) 0.1899(4) 0.0375(11) Uani 1 1 d . . . . .
H38 H 0.403183 0.133937 0.168492 0.045 Uiso 1 1 calc R . . . .
C35 C 0.3494(2) 0.2778(2) 0.2473(4) 0.0326(10) Uani 1 1 d . . . . .
C37 C 0.3556(3) 0.1730(3) 0.2744(4) 0.0410(13) Uani 1 1 d . . . . .
C39 C 0.4054(2) 0.2198(2) 0.1366(4) 0.0332(10) Uani 1 1 d . . . . .
C36 C 0.3353(3) 0.2274(3) 0.3001(4) 0.0387(12) Uani 1 1 d . . . . .
H36 H 0.311115 0.230709 0.354686 0.046 Uiso 1 1 calc R . . . .
C8 C 0.5739(2) 0.3898(2) 0.2695(4) 0.0345(11) Uani 1 1 d . . . . .
H8A H 0.567477 0.420465 0.317190 0.041 Uiso 1 1 calc R . . . .
H8B H 0.578253 0.353462 0.305120 0.041 Uiso 1 1 calc R . . . .
C7 C 0.6294(2) 0.4022(2) 0.2127(4) 0.0370(11) Uani 1 1 d . . . . .
H7A H 0.636002 0.370884 0.166304 0.044 Uiso 1 1 calc R . . . .
H7B H 0.661779 0.402760 0.258323 0.044 Uiso 1 1 calc R . . . .
C43 C 0.3414(3) 0.1188(3) 0.3360(5) 0.0516(15) Uani 1 1 d D . . . .
C13 C 0.2654(2) 0.3944(2) 0.1238(4) 0.0310(10) Uani 1 1 d . . . . .
C14 C 0.2127(2) 0.4036(3) 0.0733(4) 0.0370(11) Uani 1 1 d D . . . .
C15 C 0.2597(2) 0.3588(2) 0.2098(4) 0.0350(11) Uani 1 1 d D . . . .
C18 C 0.1578(6) 0.3352(8) 0.1817(13) 0.040(4) Uani 0.603(16) 1 d D . . B 1
C21 C 0.1563(8) 0.3885(9) 0.1045(18) 0.033(2) Uani 0.397(16) 1 d D . . B 2
H21 H 0.123373 0.400660 0.070687 0.039 Uiso 0.397(16) 1 calc R . . B 2
O62 O 0.1579(3) 0.1579(3) 0.500000 0.086(3) Uani 1 2 d S T P . .
C17 C 0.2032(8) 0.3441(11) 0.242(2) 0.033(3) Uani 0.397(16) 1 d D . . B 2
H17 H 0.199453 0.326058 0.302548 0.040 Uiso 0.397(16) 1 calc R . . B 2
C54 C 0.4928(3) 0.3697(3) 0.5474(5) 0.0411(17) Uani 0.803(13) 1 d . U . A 1
H54 H 0.506457 0.378646 0.610039 0.049 Uiso 0.803(13) 1 calc R . . A 1
C60 C 0.4828(4) 0.2711(4) 0.6033(7) 0.051(2) Uani 0.803(13) 1 d . U . A 1
H60A H 0.468448 0.235211 0.576737 0.077 Uiso 0.803(13) 1 calc R . . A 1
H60B H 0.523038 0.266807 0.620513 0.077 Uiso 0.803(13) 1 calc R . . A 1
H60C H 0.460824 0.281160 0.660953 0.077 Uiso 0.803(13) 1 calc R . . A 1
C27 C 0.1068(7) 0.2665(7) 0.2969(11) 0.058(4) Uani 0.603(16) 1 d D U . B 1
H27A H 0.120021 0.289049 0.351920 0.086 Uiso 0.603(16) 1 calc R . . B 1
H27B H 0.069764 0.249452 0.312093 0.086 Uiso 0.603(16) 1 calc R . . B 1
H27C H 0.134427 0.236230 0.283194 0.086 Uiso 0.603(16) 1 calc R . . B 1
C45 C 0.2783(5) 0.1085(6) 0.3332(12) 0.062(4) Uani 0.583(14) 1 d D . . C 1
H45A H 0.266088 0.103611 0.266186 0.093 Uiso 0.583(14) 1 calc R . . C 1
H45B H 0.269297 0.074076 0.369987 0.093 Uiso 0.583(14) 1 calc R . . C 1
H45C H 0.258468 0.141201 0.361531 0.093 Uiso 0.583(14) 1 calc R . . C 1
C58 C 0.4495(8) 0.3018(5) 0.4382(9) 0.086(5) Uani 0.803(13) 1 d . U . A 1
H58A H 0.440273 0.261083 0.437249 0.129 Uiso 0.803(13) 1 calc R . . A 1
H58B H 0.414509 0.324083 0.430638 0.129 Uiso 0.803(13) 1 calc R . . A 1
H58C H 0.475712 0.310558 0.385269 0.129 Uiso 0.803(13) 1 calc R . . A 1
C23 C 0.1010(6) 0.3045(8) 0.2097(11) 0.065(4) Uani 0.603(16) 1 d D . . B 1
C47 C 0.3749(7) 0.0648(5) 0.2948(12) 0.067(4) Uani 0.583(14) 1 d D . . C 1
H47A H 0.416020 0.072193 0.297114 0.100 Uiso 0.583(14) 1 calc R . . C 1
H47B H 0.366036 0.031309 0.334100 0.100 Uiso 0.583(14) 1 calc R . . C 1
H47C H 0.363343 0.057902 0.228007 0.100 Uiso 0.583(14) 1 calc R . . C 1
C46 C 0.3057(8) 0.0751(7) 0.2736(14) 0.063(6) Uani 0.417(14) 1 d D . . C 2
H46A H 0.272239 0.094397 0.246789 0.094 Uiso 0.417(14) 1 calc R . . C 2
H46B H 0.329417 0.060545 0.220980 0.094 Uiso 0.417(14) 1 calc R . . C 2
H46C H 0.293361 0.043390 0.314457 0.094 Uiso 0.417(14) 1 calc R . . C 2
C48 C 0.3664(6) 0.1274(6) 0.4394(9) 0.061(4) Uani 0.583(14) 1 d D . . C 1
H48A H 0.407590 0.133872 0.435034 0.092 Uiso 0.583(14) 1 calc R . . C 1
H48B H 0.348260 0.160451 0.469760 0.092 Uiso 0.583(14) 1 calc R . . C 1
H48C H 0.359089 0.093326 0.478216 0.092 Uiso 0.583(14) 1 calc R . . C 1
C49 C 0.3931(7) 0.0940(7) 0.3799(14) 0.055(5) Uani 0.417(14) 1 d D . . C 2
H49A H 0.382592 0.060297 0.417744 0.083 Uiso 0.417(14) 1 calc R . . C 2
H49B H 0.419852 0.082919 0.329069 0.083 Uiso 0.417(14) 1 calc R . . C 2
H49C H 0.411071 0.122185 0.422170 0.083 Uiso 0.417(14) 1 calc R . . C 2
C28 C 0.0565(9) 0.3502(10) 0.238(2) 0.105(8) Uani 0.603(16) 1 d D U . B 1
H28A H 0.050842 0.376408 0.183644 0.158 Uiso 0.603(16) 1 calc R . . B 1
H28B H 0.020324 0.331635 0.253634 0.158 Uiso 0.603(16) 1 calc R . . B 1
H28C H 0.070219 0.371532 0.293906 0.158 Uiso 0.603(16) 1 calc R . . B 1
C29 C 0.0804(8) 0.2695(9) 0.1235(14) 0.107(8) Uani 0.603(16) 1 d D U . B 1
H29A H 0.076616 0.294365 0.067054 0.161 Uiso 0.603(16) 1 calc R . . B 1
H29B H 0.107945 0.239292 0.109628 0.161 Uiso 0.603(16) 1 calc R . . B 1
H29C H 0.043281 0.252513 0.138528 0.161 Uiso 0.603(16) 1 calc R . . B 1
C44 C 0.2967(10) 0.1346(8) 0.4215(15) 0.075(7) Uani 0.417(14) 1 d D . . C 2
H44A H 0.262184 0.151205 0.393350 0.113 Uiso 0.417(14) 1 calc R . . C 2
H44B H 0.286755 0.100021 0.457191 0.113 Uiso 0.417(14) 1 calc R . . C 2
H44C H 0.314248 0.162217 0.465438 0.113 Uiso 0.417(14) 1 calc R . . C 2
O68 O 0.2177(10) 0.1286(8) 0.1130(16) 0.213(13) Uani 0.5 1 d . U . D -1
C69 C 0.2355(7) 0.1737(7) 0.0771(12) 0.109(7) Uani 0.5 1 d G U . D -1
H69 H 0.272110 0.186263 0.096955 0.131 Uiso 0.5 1 calc R . . D -1
N70 N 0.2068(5) 0.2073(5) 0.0105(9) 0.099(4) Uani 0.5 1 d G U . D -1
C71 C 0.1494(7) 0.1909(8) -0.0242(16) 0.099(4) Uani 0.5 1 d G U . D -1
H71A H 0.135762 0.219365 -0.070480 0.149 Uiso 0.5 1 calc R . . D -1
H71B H 0.151396 0.153591 -0.055603 0.149 Uiso 0.5 1 calc R . . D -1
H71C H 0.123085 0.189003 0.030527 0.149 Uiso 0.5 1 calc R . . D -1
C72 C 0.2320(8) 0.2605(6) -0.0280(14) 0.097(6) Uani 0.5 1 d G U . D -1
H72A H 0.205367 0.278009 -0.073694 0.145 Uiso 0.5 1 calc R . . D -1
H72B H 0.239337 0.286967 0.025141 0.145 Uiso 0.5 1 calc R . . D -1
H72C H 0.267808 0.251688 -0.060993 0.145 Uiso 0.5 1 calc R . . D -1
C24 C 0.0789(14) 0.3789(12) 0.307(2) 0.094(9) Uani 0.397(16) 1 d D U . B 2
H24A H 0.108218 0.377983 0.357533 0.142 Uiso 0.397(16) 1 calc R . . B 2
H24B H 0.077189 0.417110 0.279019 0.142 Uiso 0.397(16) 1 calc R . . B 2
H24C H 0.041851 0.369338 0.335557 0.142 Uiso 0.397(16) 1 calc R . . B 2
C25 C 0.0458(8) 0.3409(14) 0.156(2) 0.092(9) Uani 0.397(16) 1 d D U . B 2
H25A H 0.042997 0.380502 0.134510 0.138 Uiso 0.397(16) 1 calc R . . B 2
H25B H 0.053605 0.316184 0.100736 0.138 Uiso 0.397(16) 1 calc R . . B 2
H25C H 0.009818 0.329401 0.186259 0.138 Uiso 0.397(16) 1 calc R . . B 2
C22 C 0.0937(8) 0.3354(10) 0.2286(13) 0.049(5) Uani 0.397(16) 1 d D . . B 2
C26 C 0.0937(14) 0.2725(12) 0.256(3) 0.084(9) Uani 0.397(16) 1 d D U . B 2
H26A H 0.123823 0.265409 0.303817 0.126 Uiso 0.397(16) 1 calc R . . B 2
H26B H 0.056674 0.262429 0.284518 0.126 Uiso 0.397(16) 1 calc R . . B 2
H26C H 0.100460 0.249213 0.198995 0.126 Uiso 0.397(16) 1 calc R . . B 2
C19 C 0.1526(8) 0.3546(10) 0.1880(18) 0.034(6) Uani 0.397(16) 1 d D . . B 2
C16 C 0.2091(5) 0.3284(6) 0.2363(14) 0.033(3) Uani 0.603(16) 1 d D . . B 1
H16 H 0.209680 0.303619 0.290383 0.040 Uiso 0.603(16) 1 calc R . . B 1
C20 C 0.1624(5) 0.3717(5) 0.1017(11) 0.033(2) Uani 0.603(16) 1 d D U . B 1
H20 H 0.129524 0.375904 0.062617 0.039 Uiso 0.603(16) 1 calc R . . B 1
O63 O 0.3731(7) 0.0315(7) 0.0368(14) 0.117(5) Uani 0.5 1 d . U . E -1
C64 C 0.4079(7) 0.0134(8) 0.0967(11) 0.149(8) Uani 0.5 1 d G U . E -1
H64 H 0.394843 0.008840 0.160926 0.179 Uiso 0.5 1 calc R . . E -1
N65 N 0.4645(7) -0.0008(9) 0.0782(13) 0.151(7) Uani 0.5 1 d G U . E -1
C66 C 0.4883(10) 0.005(2) -0.0203(17) 0.153(9) Uani 0.5 1 d G U . E -1
H66A H 0.528340 -0.006827 -0.020104 0.230 Uiso 0.5 1 calc R . . E -1
H66B H 0.466732 -0.019239 -0.064807 0.230 Uiso 0.5 1 calc R . . E -1
H66C H 0.485534 0.044771 -0.041048 0.230 Uiso 0.5 1 calc R . . E -1
C67 C 0.5028(10) -0.0222(13) 0.1550(19) 0.151(7) Uani 0.5 1 d G U . E -1
H67A H 0.540536 -0.029709 0.127774 0.227 Uiso 0.5 1 calc R . . E -1
H67B H 0.505935 0.006537 0.205972 0.227 Uiso 0.5 1 calc R . . E -1
H67C H 0.487112 -0.057431 0.181940 0.227 Uiso 0.5 1 calc R . . E -1
O53 O 0.5121(13) 0.4091(8) 0.5117(19) 0.062(2) Uani 0.197(13) 1 d D U . A 2
C55 C 0.4817(10) 0.3714(8) 0.4758(15) 0.053(8) Uani 0.197(13) 1 d G U . A 2
H55 H 0.459393 0.381667 0.421507 0.064 Uiso 0.197(13) 1 calc R . . A 2
N57 N 0.4775(9) 0.3154(8) 0.5080(17) 0.0421(14) Uani 0.197(13) 1 d G U . A 2
C61 C 0.5109(17) 0.2959(10) 0.593(3) 0.069(12) Uani 0.197(13) 1 d G U . A 2
H61A H 0.502700 0.255599 0.604864 0.104 Uiso 0.197(13) 1 calc R . . A 2
H61B H 0.551626 0.300623 0.579376 0.104 Uiso 0.197(13) 1 calc R . . A 2
H61C H 0.500361 0.318512 0.649120 0.104 Uiso 0.197(13) 1 calc R . . A 2
C59 C 0.4399(13) 0.2735(12) 0.460(2) 0.058(10) Uani 0.197(13) 1 d G U . A 2
H59A H 0.442816 0.236689 0.493057 0.086 Uiso 0.197(13) 1 calc R . . A 2
H59B H 0.400403 0.286920 0.462517 0.086 Uiso 0.197(13) 1 calc R . . A 2
H59C H 0.451572 0.269003 0.392594 0.086 Uiso 0.197(13) 1 calc R . . A 2
O3 O 0.57409(15) 0.57409(15) 0.000000 0.0298(10) Uani 1 2 d S T P F 1

loop_
_atom_site_aniso_label
_atom_site_aniso_U_11
_atom_site_aniso_U_22
_atom_site_aniso_U_33
_atom_site_aniso_U_23
_atom_site_aniso_U_13
_atom_site_aniso_U_12
Co1 0.0299(4) 0.0269(4) 0.0264(4) -0.0025(3) -0.0022(3) -0.0014(3)
Co2 0.0304(4) 0.0282(4) 0.0260(4) -0.0006(3) -0.0017(3) -0.0013(3)
Co50 0.0486(7) 0.0486(7) 0.0275(8) 0.000 0.000 -0.0152(8)
S31 0.0423(6) 0.0392(6) 0.0218(5) 0.0019(5) 0.0030(5) -0.0013(5)
S40 0.0431(7) 0.0272(6) 0.0334(6) -0.0019(5) -0.0029(5) 0.0052(5)
O41 0.0384(19) 0.0330(18) 0.0369(19) -0.0001(15) -0.0009(15) 0.0073(14)
O33 0.0346(17) 0.0253(16) 0.0274(16) 0.0005(13) 0.0016(13) -0.0016(13)
O11 0.0365(18) 0.0348(18) 0.0344(18) -0.0051(15) -0.0068(15) 0.0003(15)
O30 0.046(2) 0.0374(18) 0.0229(16) -0.0021(14) -0.0018(15) -0.0021(16)
O4 0.0387(19) 0.0334(18) 0.0360(19) 0.0002(15) -0.0015(15) 0.0016(15)
O32 0.059(3) 0.056(3) 0.0202(16) 0.0037(16) 0.0078(17) 0.000(2)
O12 0.0299(16) 0.0325(17) 0.0264(16) 0.0051(13) 0.0016(13) -0.0033(13)
O5 0.0401(19) 0.0300(17) 0.0375(19) 0.0058(15) 0.0040(16) -0.0001(15)
O42 0.065(3) 0.0312(19) 0.043(2) 0.0008(16) -0.001(2) 0.0114(18)
O10 0.0327(18) 0.053(2) 0.0341(19) -0.0094(17) -0.0061(15) 0.0039(16)
O51 0.057(4) 0.043(3) 0.031(3) 0.000 0.000 -0.004(2)
N56 0.042(3) 0.053(3) 0.031(4) -0.001(3) -0.002(2) 0.001(2)
C9 0.033(2) 0.029(2) 0.031(2) 0.0064(19) -0.0069(19) -0.0060(18)
C6 0.029(2) 0.031(2) 0.037(3) 0.005(2) -0.007(2) -0.0022(18)
C34 0.032(2) 0.027(2) 0.027(2) 0.0034(17) -0.0063(18) -0.0033(17)
O52 0.105(6) 0.050(3) 0.031(3) 0.003(2) -0.014(3) -0.021(4)
C38 0.046(3) 0.029(2) 0.038(3) 0.005(2) -0.006(2) -0.003(2)
C35 0.039(3) 0.034(2) 0.025(2) 0.0027(19) -0.004(2) -0.005(2)
C37 0.046(3) 0.038(3) 0.039(3) 0.012(2) -0.008(2) -0.009(2)
C39 0.039(3) 0.033(2) 0.028(2) 0.002(2) -0.006(2) -0.002(2)
C36 0.042(3) 0.043(3) 0.031(3) 0.007(2) -0.003(2) -0.007(2)
C8 0.036(3) 0.035(2) 0.032(2) 0.010(2) -0.010(2) -0.003(2)
C7 0.032(2) 0.032(3) 0.047(3) 0.007(2) -0.008(2) 0.0009(19)
C43 0.059(4) 0.045(3) 0.051(4) 0.017(3) -0.001(3) -0.007(3)
C13 0.032(2) 0.034(2) 0.027(2) -0.0017(19) 0.0041(19) 0.0011(19)
C14 0.029(2) 0.051(3) 0.031(2) -0.002(2) 0.008(2) -0.001(2)
C15 0.036(3) 0.042(3) 0.027(2) -0.002(2) 0.006(2) -0.002(2)
C18 0.031(6) 0.046(10) 0.042(7) 0.008(7) 0.018(4) 0.004(6)
C21 0.023(3) 0.037(6) 0.038(3) 0.000(5) 0.004(3) 0.006(4)
O62 0.078(3) 0.078(3) 0.104(7) -0.005(4) 0.005(4) -0.003(5)
C17 0.040(4) 0.028(9) 0.032(3) 0.002(6) 0.013(3) 0.008(4)
C54 0.046(4) 0.045(4) 0.032(4) -0.002(3) 0.003(3) -0.007(3)
C60 0.049(5) 0.050(5) 0.054(5) 0.006(4) 0.004(4) 0.001(4)
C27 0.050(8) 0.073(8) 0.050(7) 0.020(6) 0.012(6) -0.024(6)
C45 0.037(6) 0.054(7) 0.094(11) 0.032(7) 0.005(6) -0.007(5)
C58 0.150(13) 0.057(6) 0.052(6) -0.004(5) -0.040(7) -0.018(7)
C23 0.041(7) 0.079(11) 0.075(10) 0.040(10) 0.021(6) 0.002(7)
C47 0.074(9) 0.038(6) 0.088(10) 0.027(6) 0.018(8) 0.005(6)
C46 0.055(10) 0.055(10) 0.078(13) 0.035(10) -0.015(9) -0.025(8)
C48 0.070(8) 0.062(8) 0.051(7) 0.028(6) 0.005(6) 0.003(6)
C49 0.065(10) 0.041(8) 0.059(10) 0.030(8) -0.020(8) -0.014(7)
C28 0.062(11) 0.111(14) 0.144(19) 0.043(14) 0.040(12) 0.015(10)
C29 0.083(11) 0.129(15) 0.109(13) 0.047(11) -0.035(10) -0.073(11)
C44 0.107(17) 0.048(10) 0.072(13) 0.029(9) 0.017(12) -0.018(10)
O68 0.23(2) 0.186(18) 0.22(2) 0.130(17) 0.047(18) 0.002(16)
C69 0.102(11) 0.122(12) 0.104(12) 0.038(9) -0.030(9) -0.018(10)
N70 0.105(8) 0.101(8) 0.092(7) 0.014(6) -0.042(7) -0.020(6)
C71 0.105(8) 0.101(8) 0.092(7) 0.014(6) -0.042(7) -0.020(6)
C72 0.130(14) 0.063(9) 0.098(15) -0.004(8) 0.051(12) 0.003(9)
C24 0.087(16) 0.082(15) 0.114(18) -0.008(14) 0.061(14) -0.007(12)
C25 0.029(8) 0.129(19) 0.118(19) 0.024(16) -0.005(11) -0.031(10)
C22 0.029(10) 0.060(12) 0.057(10) 0.016(10) 0.007(7) -0.003(9)
C26 0.069(15) 0.084(16) 0.10(2) 0.034(16) -0.008(15) -0.006(12)
C19 0.022(8) 0.037(12) 0.041(9) -0.005(9) 0.009(6) -0.002(8)
C16 0.040(4) 0.028(9) 0.032(3) 0.002(6) 0.013(3) 0.008(4)
C20 0.023(3) 0.037(6) 0.038(3) 0.000(5) 0.004(3) 0.006(4)
O63 0.152(10) 0.084(8) 0.113(10) -0.015(8) 0.003(8) -0.016(8)
C64 0.150(9) 0.146(11) 0.152(10) -0.004(7) -0.006(6) -0.004(7)
N65 0.159(8) 0.138(9) 0.158(8) -0.007(6) -0.006(6) 0.004(6)
C66 0.165(15) 0.124(14) 0.171(11) -0.007(13) 0.005(10) -0.006(13)
C67 0.159(8) 0.138(9) 0.158(8) -0.007(6) -0.006(6) 0.004(6)
O53 0.105(6) 0.050(3) 0.031(3) 0.003(2) -0.014(3) -0.021(4)
C55 0.06(2) 0.061(14) 0.039(19) 0.008(13) -0.007(13) -0.020(15)
N57 0.042(3) 0.053(3) 0.031(4) -0.001(3) -0.002(2) 0.001(2)
C61 0.05(2) 0.06(2) 0.10(3) 0.02(2) -0.029(19) -0.003(18)
C59 0.038(16) 0.07(2) 0.06(2) -0.03(2) 0.014(13) -0.008(15)
O3 0.0317(14) 0.0317(14) 0.026(2) 0.0003(13) -0.0003(13) 0.0026(18)

loop_
_atom_type_symbol
_atom_type_description
_atom_type_scat_dispersion_real
_atom_type_scat_dispersion_imag
_atom_type_scat_source
C C 0.0181 0.0091 'International Tables Vol C Tables 4.2.6.8 and 6.1.1.4'
H H 0.0000 0.0000 'International Tables Vol C Tables 4.2.6.8 and 6.1.1.4'
Co Co -2.3653 3.6143 'International Tables Vol C Tables 4.2.6.8 and 6.1.1.4'
N N 0.0311 0.0180 'International Tables Vol C Tables 4.2.6.8 and 6.1.1.4'
O O 0.0492 0.0322 'International Tables Vol C Tables 4.2.6.8 and 6.1.1.4'
S S 0.3331 0.5567 'International Tables Vol C Tables 4.2.6.8 and 6.1.1.4'

loop_
_exptl_crystal_face_index_h
_exptl_crystal_face_index_k
_exptl_crystal_face_index_l
_exptl_crystal_face_perp_dist
1 -1 0 0.1086
-1 1 0 0.0592
1 1 0 0.0921
-1 -1 0 0.0134
0 0 1 0.1616
0 0 -1 0.1578

loop_
_geom_angle_atom_site_label_1
_geom_angle_atom_site_label_2
_geom_angle_atom_site_label_3
_geom_angle
_geom_angle_site_symmetry_1
_geom_angle_site_symmetry_3
_geom_angle_publ_flag
O33 Co1 O3 83.64(13) . 2_665 ?
O11 Co1 O33 93.54(15) . . ?
O11 Co1 O30 86.42(16) . . ?
O11 Co1 O12 172.81(15) . . ?
O11 Co1 O5 84.13(15) . 2_665 ?
O11 Co1 O3 102.30(15) . 2_665 ?
O30 Co1 O33 89.14(14) . . ?
O30 Co1 O3 168.97(16) . 2_665 ?
O12 Co1 O33 88.99(14) . . ?
O12 Co1 O30 86.89(14) . . ?
O12 Co1 O3 84.66(13) . 2_665 ?
O5 Co1 O33 177.15(15) 2_665 . ?
O5 Co1 O30 89.08(16) 2_665 . ?
O5 Co1 O12 93.13(16) 2_665 . ?
O5 Co1 O3 98.44(15) 2_665 2_665 ?
O41 Co2 O3 167.99(17) 8_665 . ?
O33 Co2 O41 89.78(14) 8_665 8_665 ?
O33 Co2 O3 82.55(13) 8_665 . ?
O4 Co2 O41 86.96(16) . 8_665 ?
O4 Co2 O33 176.49(15) . 8_665 ?
O4 Co2 O12 92.40(15) . 2_665 ?
O4 Co2 O3 100.88(14) . . ?
O12 Co2 O41 87.55(15) 2_665 8_665 ?
O12 Co2 O33 88.75(14) 2_665 8_665 ?
O12 Co2 O3 83.08(13) 2_665 . ?
O10 Co2 O41 89.49(16) 8_665 8_665 ?
O10 Co2 O33 93.83(16) 8_665 8_665 ?
O10 Co2 O4 84.85(16) 8_665 . ?
O10 Co2 O12 176.07(16) 8_665 2_665 ?
O10 Co2 O3 100.19(15) 8_665 . ?
O51 Co50 O51 180.0 7_556 . ?
O51 Co50 O52 84.68(18) 7_556 7_556 ?
O51 Co50 O52 95.32(18) 7_556 . ?
O51 Co50 O52 95.32(18) 7_556 2_665 ?
O51 Co50 O52 84.68(18) 7_556 8_666 ?
O51 Co50 O52 84.68(18) . . ?
O51 Co50 O52 95.32(18) . 8_666 ?
O51 Co50 O52 95.32(18) . 7_556 ?
O51 Co50 O52 84.68(18) . 2_665 ?
O51 Co50 O53 85.7(7) 7_556 . ?
O51 Co50 O53 94.3(7) 7_556 7_556 ?
O51 Co50 O53 85.7(7) 7_556 2_665 ?
O51 Co50 O53 85.7(7) . 8_666 ?
O51 Co50 O53 85.7(7) . 7_556 ?
O51 Co50 O53 94.3(7) . . ?
O51 Co50 O53 94.3(7) 7_556 8_666 ?
O51 Co50 O53 94.3(7) . 2_665 ?
O52 Co50 O52 79.6(5) 8_666 2_665 ?
O52 Co50 O52 169.4(4) . 2_665 ?
O52 Co50 O52 101.4(5) 7_556 2_665 ?
O52 Co50 O52 79.6(5) . 7_556 ?
O52 Co50 O52 101.4(5) . 8_666 ?
O52 Co50 O52 169.4(4) 8_666 7_556 ?
O52 Co50 O53 87.5(8) . 8_666 ?
O52 Co50 O53 91.7(8) . 7_556 ?
O52 Co50 O53 166.9(9) . 2_665 ?
O52 Co50 O53 166.9(9) 7_556 8_666 ?
O52 Co50 O53 91.7(8) 8_666 2_665 ?
O52 Co50 O53 87.5(8) 2_665 7_556 ?
O52 Co50 O53 166.9(9) 8_666 7_556 ?
O52 Co50 O53 16.2(6) 8_666 8_666 ?
O52 Co50 O53 16.2(6) 7_556 7_556 ?
O52 Co50 O53 91.7(8) 2_665 8_666 ?
O52 Co50 O53 87.5(8) 7_556 2_665 ?
O52 Co50 O53 16.2(6) 2_665 2_665 ?
O53 Co50 O53 75.2(16) 7_556 2_665 ?
O53 Co50 O53 105.4(16) . 7_556 ?
O53 Co50 O53 171.4(14) . 2_665 ?
O30 S31 C35 109.8(2) . . ?
O30 S31 C15 109.3(2) . . ?
O32 S31 O30 115.6(3) . . ?
O32 S31 C35 107.5(3) . . ?
O32 S31 C15 107.6(3) . . ?
C15 S31 C35 106.7(2) . . ?
O41 S40 C39 108.8(2) . . ?
O41 S40 C14 109.5(2) . 7 ?
O42 S40 O41 115.5(3) . . ?
O42 S40 C39 107.9(3) . . ?
O42 S40 C14 107.0(3) . 7 ?
C39 S40 C14 107.9(3) . 7 ?
S40 O41 Co2 118.9(2) . 8_665 ?
Co2 O33 Co1 91.63(13) 8_665 . ?
C34 O33 Co1 131.0(3) . . ?
C34 O33 Co2 131.0(3) . 8_665 ?
C9 O11 Co1 128.1(3) . . ?
S31 O30 Co1 119.5(2) . . ?
C6 O4 Co2 128.3(3) . . ?
Co2 O12 Co1 93.87(14) 2_665 . ?
C13 O12 Co1 133.6(3) . . ?
C13 O12 Co2 132.5(3) . 2_665 ?
C6 O5 Co1 128.9(3) . 2_665 ?
C9 O10 Co2 130.5(4) . 8_665 ?
Co50 O51 H51 118.3 . . ?
C54 N56 C60 122.7(8) . . ?
C54 N56 C58 119.3(8) . . ?
C60 N56 C58 118.0(8) . . ?
O11 C9 C8 118.5(5) . . ?
O10 C9 O11 124.5(5) . . ?
O10 C9 C8 117.0(5) . . ?
O4 C6 O5 124.8(5) . . ?
O4 C6 C7 117.5(5) . . ?
O5 C6 C7 117.8(5) . . ?
O33 C34 C35 123.5(5) . . ?
O33 C34 C39 122.5(5) . . ?
C35 C34 C39 113.9(4) . . ?
C54 O52 Co50 132.0(6) . . ?
C37 C38 H38 119.0 . . ?
C37 C38 C39 121.9(5) . . ?
C39 C38 H38 119.0 . . ?
C34 C35 S31 122.2(4) . . ?
C36 C35 S31 115.5(4) . . ?
C36 C35 C34 122.3(5) . . ?
C38 C37 C43 121.9(6) . . ?
C36 C37 C38 116.4(5) . . ?
C36 C37 C43 121.7(6) . . ?
C34 C39 S40 122.6(4) . . ?
C38 C39 S40 114.9(4) . . ?
C38 C39 C34 122.5(5) . . ?
C35 C36 H36 118.6 . . ?
C37 C36 C35 122.7(6) . . ?
C37 C36 H36 118.6 . . ?
C9 C8 H8A 109.3 . . ?
C9 C8 H8B 109.3 . . ?
H8A C8 H8B 108.0 . . ?
C7 C8 C9 111.6(4) . . ?
C7 C8 H8A 109.3 . . ?
C7 C8 H8B 109.3 . . ?
C6 C7 H7A 108.8 . . ?
C6 C7 H7B 108.8 . . ?
C8 C7 C6 113.8(4) . . ?
C8 C7 H7A 108.8 . . ?
C8 C7 H7B 108.8 . . ?
H7A C7 H7B 107.7 . . ?
C37 C43 C47 110.1(7) . . ?
C37 C43 C46 109.9(8) . . ?
C37 C43 C44 110.5(8) . . ?
C45 C43 C37 109.0(7) . . ?
C45 C43 C47 110.4(9) . . ?
C45 C43 C48 114.5(10) . . ?
C46 C43 C44 101.8(13) . . ?
C48 C43 C37 108.4(7) . . ?
C48 C43 C47 104.2(9) . . ?
C49 C43 C37 111.8(7) . . ?
C49 C43 C46 113.9(11) . . ?
C49 C43 C44 108.6(13) . . ?
O12 C13 C14 123.9(5) . . ?
O12 C13 C15 122.2(5) . . ?
C14 C13 C15 113.9(5) . . ?
C13 C14 S40 123.3(4) . 7 ?
C13 C14 C20 119.3(8) . . ?
C21 C14 S40 108.4(10) . 7 ?
C21 C14 C13 127.4(11) . . ?
C20 C14 S40 117.2(7) . 7 ?
C13 C15 S31 124.2(4) . . ?
C17 C15 S31 116.7(13) . . ?
C17 C15 C13 118.1(13) . . ?
C16 C15 S31 110.9(8) . . ?
C16 C15 C13 124.7(9) . . ?
C16 C18 C23 122.3(12) . . ?
C20 C18 C23 122.8(13) . . ?
C20 C18 C16 114.9(13) . . ?
C14 C21 H21 121.8 . . ?
C19 C21 C14 116.4(17) . . ?
C19 C21 H21 121.8 . . ?
C15 C17 H17 117.8 . . ?
C19 C17 C15 124(2) . . ?
C19 C17 H17 117.8 . . ?
N56 C54 H54 117.4 . . ?
O52 C54 N56 125.2(7) . . ?
O52 C54 H54 117.4 . . ?
N56 C60 H60A 109.5 . . ?
N56 C60 H60B 109.5 . . ?
N56 C60 H60C 109.5 . . ?
H60A C60 H60B 109.5 . . ?
H60A C60 H60C 109.5 . . ?
H60B C60 H60C 109.5 . . ?
H27A C27 H27B 109.5 . . ?
H27A C27 H27C 109.5 . . ?
H27B C27 H27C 109.5 . . ?
C23 C27 H27A 109.5 . . ?
C23 C27 H27B 109.5 . . ?
C23 C27 H27C 109.5 . . ?
C43 C45 H45A 109.5 . . ?
C43 C45 H45B 109.5 . . ?
C43 C45 H45C 109.5 . . ?
H45A C45 H45B 109.5 . . ?
H45A C45 H45C 109.5 . . ?
H45B C45 H45C 109.5 . . ?
N56 C58 H58A 109.5 . . ?
N56 C58 H58B 109.5 . . ?
N56 C58 H58C 109.5 . . ?
H58A C58 H58B 109.5 . . ?
H58A C58 H58C 109.5 . . ?
H58B C58 H58C 109.5 . . ?
C27 C23 C18 113.1(12) . . ?
C27 C23 C28 105.6(15) . . ?
C27 C23 C29 109.7(15) . . ?
C28 C23 C18 108.6(14) . . ?
C29 C23 C18 108.9(12) . . ?
C29 C23 C28 110.9(17) . . ?
C43 C47 H47A 109.5 . . ?
C43 C47 H47B 109.5 . . ?
C43 C47 H47C 109.5 . . ?
H47A C47 H47B 109.5 . . ?
H47A C47 H47C 109.5 . . ?
H47B C47 H47C 109.5 . . ?
C43 C46 H46A 109.5 . . ?
C43 C46 H46B 109.5 . . ?
C43 C46 H46C 109.5 . . ?
H46A C46 H46B 109.5 . . ?
H46A C46 H46C 109.5 . . ?
H46B C46 H46C 109.5 . . ?
C43 C48 H48A 109.5 . . ?
C43 C48 H48B 109.5 . . ?
C43 C48 H48C 109.5 . . ?
H48A C48 H48B 109.5 . . ?
H48A C48 H48C 109.5 . . ?
H48B C48 H48C 109.5 . . ?
C43 C49 H49A 109.5 . . ?
C43 C49 H49B 109.5 . . ?
C43 C49 H49C 109.5 . . ?
H49A C49 H49B 109.5 . . ?
H49A C49 H49C 109.5 . . ?
H49B C49 H49C 109.5 . . ?
C23 C28 H28A 109.5 . . ?
C23 C28 H28B 109.5 . . ?
C23 C28 H28C 109.5 . . ?
H28A C28 H28B 109.5 . . ?
H28A C28 H28C 109.5 . . ?
H28B C28 H28C 109.5 . . ?
C23 C29 H29A 109.5 . . ?
C23 C29 H29B 109.5 . . ?
C23 C29 H29C 109.5 . . ?
H29A C29 H29B 109.5 . . ?
H29A C29 H29C 109.5 . . ?
H29B C29 H29C 109.5 . . ?
C43 C44 H44A 109.5 . . ?
C43 C44 H44B 109.5 . . ?
C43 C44 H44C 109.5 . . ?
H44A C44 H44B 109.5 . . ?
H44A C44 H44C 109.5 . . ?
H44B C44 H44C 109.5 . . ?
O68 C69 H69 117.0 . . ?
O68 C69 N70 126.0 . . ?
N70 C69 H69 117.0 . . ?
C69 N70 C71 120.6 . . ?
C69 N70 C72 121.7 . . ?
C72 N70 C71 117.7 . . ?
N70 C71 H71A 109.5 . . ?
N70 C71 H71B 109.5 . . ?
N70 C71 H71C 109.5 . . ?
H71A C71 H71B 109.5 . . ?
H71A C71 H71C 109.5 . . ?
H71B C71 H71C 109.5 . . ?
N70 C72 H72A 109.5 . . ?
N70 C72 H72B 109.5 . . ?
N70 C72 H72C 109.5 . . ?
H72A C72 H72B 109.5 . . ?
H72A C72 H72C 109.5 . . ?
H72B C72 H72C 109.5 . . ?
H24A C24 H24B 109.5 . . ?
H24A C24 H24C 109.5 . . ?
H24B C24 H24C 109.5 . . ?
C22 C24 H24A 109.5 . . ?
C22 C24 H24B 109.5 . . ?
C22 C24 H24C 109.5 . . ?
H25A C25 H25B 109.5 . . ?
H25A C25 H25C 109.5 . . ?
H25B C25 H25C 109.5 . . ?
C22 C25 H25A 109.5 . . ?
C22 C25 H25B 109.5 . . ?
C22 C25 H25C 109.5 . . ?
C24 C22 C19 105.4(17) . . ?
C25 C22 C24 104(3) . . ?
C25 C22 C26 104(2) . . ?
C25 C22 C19 113.2(17) . . ?
C26 C22 C24 118(2) . . ?
C26 C22 C19 112(2) . . ?
C22 C26 H26A 109.5 . . ?
C22 C26 H26B 109.5 . . ?
C22 C26 H26C 109.5 . . ?
H26A C26 H26B 109.5 . . ?
H26A C26 H26C 109.5 . . ?
H26B C26 H26C 109.5 . . ?
C21 C19 C17 118(2) . . ?
C21 C19 C22 121.0(17) . . ?
C17 C19 C22 120.1(18) . . ?
C15 C16 H16 119.8 . . ?
C18 C16 C15 120.3(13) . . ?
C18 C16 H16 119.8 . . ?
C14 C20 H20 116.9 . . ?
C18 C20 C14 126.2(12) . . ?
C18 C20 H20 116.9 . . ?
O63 C64 H64 117.0 . . ?
O63 C64 N65 126.0 . . ?
N65 C64 H64 117.0 . . ?
C64 N65 C66 120.5 . . ?
C64 N65 C67 121.8 . . ?
C67 N65 C66 117.7 . . ?
N65 C66 H66A 109.5 . . ?
N65 C66 H66B 109.5 . . ?
N65 C66 H66C 109.5 . . ?
H66A C66 H66B 109.5 . . ?
H66A C66 H66C 109.5 . . ?
H66B C66 H66C 109.5 . . ?
N65 C67 H67A 109.5 . . ?
N65 C67 H67B 109.5 . . ?
N65 C67 H67C 109.5 . . ?
H67A C67 H67B 109.5 . . ?
H67A C67 H67C 109.5 . . ?
H67B C67 H67C 109.5 . . ?
C55 O53 Co50 126.8(13) . . ?
O53 C55 H55 117.1 . . ?
O53 C55 N57 125.9 . . ?
N57 C55 H55 117.1 . . ?
C55 N57 C61 120.5 . . ?
C55 N57 C59 121.8 . . ?
C59 N57 C61 117.7 . . ?
N57 C61 H61A 109.5 . . ?
N57 C61 H61B 109.5 . . ?
N57 C61 H61C 109.5 . . ?
H61A C61 H61B 109.5 . . ?
H61A C61 H61C 109.5 . . ?
H61B C61 H61C 109.5 . . ?
N57 C59 H59A 109.5 . . ?
N57 C59 H59B 109.5 . . ?
N57 C59 H59C 109.5 . . ?
H59A C59 H59B 109.5 . . ?
H59A C59 H59C 109.5 . . ?
H59B C59 H59C 109.5 . . ?
Co1 O3 Co1 144.7(2) 2_665 8_665 ?
Co1 O3 Co2 84.35(7) 2_665 . ?
Co1 O3 Co2 84.91(8) 2_665 7 ?
Co1 O3 Co2 84.35(7) 8_665 7 ?
Co1 O3 Co2 84.91(8) 8_665 . ?
Co2 O3 Co2 144.0(2) . 7 ?

loop_
_geom_bond_atom_site_label_1
_geom_bond_atom_site_label_2
_geom_bond_distance
_geom_bond_site_symmetry_2
_geom_bond_publ_flag
Co1 O33 2.119(3) . ?
Co1 O11 2.033(4) . ?
Co1 O30 2.103(4) . ?
Co1 O12 2.060(4) . ?
Co1 O5 2.045(4) 2_665 ?
Co1 O3 2.2040(17) 2_665 ?
Co2 O41 2.101(4) 8_665 ?
Co2 O33 2.094(4) 8_665 ?
Co2 O4 2.026(4) . ?
Co2 O12 2.054(3) 2_665 ?
Co2 O10 2.015(4) 8_665 ?
Co2 O3 2.2722(17) . ?
Co50 O51 2.011(6) 7_556 ?
Co50 O51 2.011(6) . ?
Co50 O52 2.091(6) . ?
Co50 O52 2.091(6) 2_665 ?
Co50 O52 2.091(6) 8_666 ?
Co50 O52 2.091(6) 7_556 ?
Co50 O53 2.114(18) . ?
Co50 O53 2.114(18) 2_665 ?
Co50 O53 2.114(18) 7_556 ?
Co50 O53 2.114(18) 8_666 ?
S31 O30 1.449(4) . ?
S31 O32 1.434(4) . ?
S31 C35 1.765(6) . ?
S31 C15 1.759(6) . ?
S40 O41 1.448(4) . ?
S40 O42 1.436(4) . ?
S40 C39 1.765(6) . ?
S40 C14 1.770(6) 7 ?
O33 C34 1.309(6) . ?
O11 C9 1.256(7) . ?
O4 C6 1.245(7) . ?
O12 C13 1.303(6) . ?
O5 C6 1.259(7) . ?
O10 C9 1.240(7) . ?
O51 H51 1.0271 . ?
N56 C54 1.299(11) . ?
N56 C60 1.436(11) . ?
N56 C58 1.450(12) . ?
C9 C8 1.523(7) . ?
C6 C7 1.521(7) . ?
C34 C35 1.418(7) . ?
C34 C39 1.430(7) . ?
O52 C54 1.248(10) . ?
C38 H38 0.9300 . ?
C38 C37 1.397(9) . ?
C38 C39 1.399(7) . ?
C35 C36 1.402(7) . ?
C37 C36 1.379(9) . ?
C37 C43 1.536(8) . ?
C36 H36 0.9300 . ?
C8 H8A 0.9700 . ?
C8 H8B 0.9700 . ?
C8 C7 1.518(8) . ?
C7 H7A 0.9700 . ?
C7 H7B 0.9700 . ?
C43 C45 1.470(12) . ?
C43 C47 1.565(13) . ?
C43 C46 1.550(15) . ?
C43 C48 1.531(13) . ?
C43 C49 1.447(14) . ?
C43 C44 1.594(16) . ?
C13 C14 1.409(8) . ?
C13 C15 1.432(7) . ?
C14 C21 1.408(17) . ?
C14 C20 1.422(12) . ?
C15 C17 1.411(18) . ?
C15 C16 1.404(13) . ?
C18 C23 1.533(15) . ?
C18 C16 1.403(15) . ?
C18 C20 1.377(14) . ?
C21 H21 0.9300 . ?
C21 C19 1.38(2) . ?
C17 H17 0.9300 . ?
C17 C19 1.39(2) . ?
C54 H54 0.9300 . ?
C60 H60A 0.9600 . ?
C60 H60B 0.9600 . ?
C60 H60C 0.9600 . ?
C27 H27A 0.9600 . ?
C27 H27B 0.9600 . ?
C27 H27C 0.9600 . ?
C27 C23 1.480(15) . ?
C45 H45A 0.9600 . ?
C45 H45B 0.9600 . ?
C45 H45C 0.9600 . ?
C58 H58A 0.9600 . ?
C58 H58B 0.9600 . ?
C58 H58C 0.9600 . ?
C23 C28 1.514(17) . ?
C23 C29 1.498(17) . ?
C47 H47A 0.9600 . ?
C47 H47B 0.9600 . ?
C47 H47C 0.9600 . ?
C46 H46A 0.9600 . ?
C46 H46B 0.9600 . ?
C46 H46C 0.9600 . ?
C48 H48A 0.9600 . ?
C48 H48B 0.9600 . ?
C48 H48C 0.9600 . ?
C49 H49A 0.9600 . ?
C49 H49B 0.9600 . ?
C49 H49C 0.9600 . ?
C28 H28A 0.9600 . ?
C28 H28B 0.9600 . ?
C28 H28C 0.9600 . ?
C29 H29A 0.9600 . ?
C29 H29B 0.9600 . ?
C29 H29C 0.9600 . ?
C44 H44A 0.9600 . ?
C44 H44B 0.9600 . ?
C44 H44C 0.9600 . ?
O68 C69 1.2163 . ?
C69 H69 0.9300 . ?
C69 N70 1.3619 . ?
N70 C71 1.4515 . ?
N70 C72 1.4504 . ?
C71 H71A 0.9600 . ?
C71 H71B 0.9600 . ?
C71 H71C 0.9600 . ?
C72 H72A 0.9600 . ?
C72 H72B 0.9600 . ?
C72 H72C 0.9600 . ?
C24 H24A 0.9600 . ?
C24 H24B 0.9600 . ?
C24 H24C 0.9600 . ?
C24 C22 1.502(19) . ?
C25 H25A 0.9600 . ?
C25 H25B 0.9600 . ?
C25 H25C 0.9600 . ?
C25 C22 1.482(19) . ?
C22 C26 1.50(2) . ?
C22 C19 1.529(18) . ?
C26 H26A 0.9600 . ?
C26 H26B 0.9600 . ?
C26 H26C 0.9600 . ?
C16 H16 0.9300 . ?
C20 H20 0.9300 . ?
O63 C64 1.2161 . ?
C64 H64 0.9300 . ?
C64 N65 1.3641 . ?
N65 C66 1.4525 . ?
N65 C67 1.4505 . ?
C66 H66A 0.9600 . ?
C66 H66B 0.9600 . ?
C66 H66C 0.9600 . ?
C67 H67A 0.9600 . ?
C67 H67B 0.9600 . ?
C67 H67C 0.9600 . ?
O53 C55 1.2157 . ?
C55 H55 0.9300 . ?
C55 N57 1.3630 . ?
N57 C61 1.4528 . ?
N57 C59 1.4509 . ?
C61 H61A 0.9600 . ?
C61 H61B 0.9600 . ?
C61 H61C 0.9600 . ?
C59 H59A 0.9600 . ?
C59 H59B 0.9600 . ?
C59 H59C 0.9600 . ?

loop_
_geom_torsion_atom_site_label_1
_geom_torsion_atom_site_label_2
_geom_torsion_atom_site_label_3
_geom_torsion_atom_site_label_4
_geom_torsion
_geom_torsion_site_symmetry_1
_geom_torsion_site_symmetry_2
_geom_torsion_site_symmetry_3
_geom_torsion_site_symmetry_4
_geom_torsion_publ_flag
Co1 O33 C34 C35 18.4(7) . . . . ?
Co1 O33 C34 C39 -164.3(4) . . . . ?
Co1 O11 C9 O10 -0.1(8) . . . . ?
Co1 O11 C9 C8 -179.5(3) . . . . ?
Co1 O12 C13 C14 178.7(4) . . . . ?
Co1 O12 C13 C15 -0.6(8) . . . . ?
Co1 O5 C6 O4 -8.4(8) 2_665 . . . ?
Co1 O5 C6 C7 171.6(3) 2_665 . . . ?
Co2 O33 C34 C35 162.0(4) 8_665 . . . ?
Co2 O33 C34 C39 -20.6(7) 8_665 . . . ?
Co2 O4 C6 O5 3.1(8) . . . . ?
Co2 O4 C6 C7 -176.9(3) . . . . ?
Co2 O12 C13 C14 2.0(8) 2_665 . . . ?
Co2 O12 C13 C15 -177.3(4) 2_665 . . . ?
Co2 O10 C9 O11 -1.6(8) 8_665 . . . ?
Co2 O10 C9 C8 177.8(3) 8_665 . . . ?
Co50 O52 C54 N56 167.3(7) . . . . ?
Co50 O53 C55 N57 -157(2) . . . . ?
S31 C35 C36 C37 178.3(5) . . . . ?
S31 C15 C17 C19 178.9(19) . . . . ?
S31 C15 C16 C18 179.7(11) . . . . ?
S40 C14 C21 C19 -178.0(16) 7 . . . ?
S40 C14 C20 C18 -178.8(11) 7 . . . ?
O41 S40 C39 C34 43.1(5) . . . . ?
O41 S40 C39 C38 -137.6(4) . . . . ?
O33 C34 C35 S31 1.7(7) . . . . ?
O33 C34 C35 C36 -178.6(5) . . . . ?
O33 C34 C39 S40 -1.4(7) . . . . ?
O33 C34 C39 C38 179.3(5) . . . . ?
O11 C9 C8 C7 -136.2(5) . . . . ?
O30 S31 C35 C34 -41.8(5) . . . . ?
O30 S31 C35 C36 138.5(4) . . . . ?
O30 S31 C15 C13 27.9(5) . . . . ?
O30 S31 C15 C17 -140.8(13) . . . . ?
O30 S31 C15 C16 -157.1(8) . . . . ?
O4 C6 C7 C8 -142.2(5) . . . . ?
O32 S31 O30 Co1 -179.0(3) . . . . ?
O32 S31 C35 C34 -168.3(4) . . . . ?
O32 S31 C35 C36 12.0(5) . . . . ?
O32 S31 C15 C13 154.2(5) . . . . ?
O32 S31 C15 C17 -14.6(13) . . . . ?
O32 S31 C15 C16 -30.9(8) . . . . ?
O12 C13 C14 S40 -2.6(8) . . . 7 ?
O12 C13 C14 C21 -170.6(13) . . . . ?
O12 C13 C14 C20 171.8(8) . . . . ?
O12 C13 C15 S31 2.4(8) . . . . ?
O12 C13 C15 C17 171.0(14) . . . . ?
O12 C13 C15 C16 -171.9(9) . . . . ?
O5 C6 C7 C8 37.7(7) . . . . ?
O42 S40 O41 Co2 178.5(2) . . . 8_665 ?
O42 S40 C39 C34 169.1(4) . . . . ?
O42 S40 C39 C38 -11.6(5) . . . . ?
O10 C9 C8 C7 44.4(6) . . . . ?
C9 C8 C7 C6 61.1(6) . . . . ?
C34 C35 C36 C37 -1.3(9) . . . . ?
C38 C37 C36 C35 -2.1(9) . . . . ?
C38 C37 C43 C45 -116.5(10) . . . . ?
C38 C37 C43 C47 4.8(10) . . . . ?
C38 C37 C43 C46 -63.1(12) . . . . ?
C38 C37 C43 C48 118.2(8) . . . . ?
C38 C37 C43 C49 64.3(12) . . . . ?
C38 C37 C43 C44 -174.7(12) . . . . ?
C35 S31 O30 Co1 59.2(3) . . . . ?
C35 S31 C15 C13 -90.7(5) . . . . ?
C35 S31 C15 C17 100.6(13) . . . . ?
C35 S31 C15 C16 84.3(8) . . . . ?
C35 C34 C39 S40 176.2(4) . . . . ?
C35 C34 C39 C38 -3.1(7) . . . . ?
C37 C38 C39 S40 -179.6(4) . . . . ?
C37 C38 C39 C34 -0.2(9) . . . . ?
C39 S40 O41 Co2 -60.1(3) . . . 8_665 ?
C39 C34 C35 S31 -175.8(4) . . . . ?
C39 C34 C35 C36 3.8(7) . . . . ?
C39 C38 C37 C36 2.9(9) . . . . ?
C39 C38 C37 C43 -176.7(5) . . . . ?
C36 C37 C43 C45 63.9(10) . . . . ?
C36 C37 C43 C47 -174.8(8) . . . . ?
C36 C37 C43 C46 117.3(11) . . . . ?
C36 C37 C43 C48 -61.3(9) . . . . ?
C36 C37 C43 C49 -115.3(11) . . . . ?
C36 C37 C43 C44 5.7(13) . . . . ?
C43 C37 C36 C35 177.5(5) . . . . ?
C13 C14 C21 C19 -9(3) . . . . ?
C13 C14 C20 C18 6.4(16) . . . . ?
C13 C15 C17 C19 9(3) . . . . ?
C13 C15 C16 C18 -5.3(17) . . . . ?
C14 S40 O41 Co2 57.6(3) 7 . . 8_665 ?
C14 S40 C39 C34 -75.6(5) 7 . . . ?
C14 S40 C39 C38 103.7(4) 7 . . . ?
C14 C13 C15 S31 -176.9(4) . . . . ?
C14 C13 C15 C17 -8.4(15) . . . . ?
C14 C13 C15 C16 8.8(11) . . . . ?
C14 C21 C19 C17 8(3) . . . . ?
C14 C21 C19 C22 -179.9(18) . . . . ?
C15 S31 O30 Co1 -57.5(3) . . . . ?
C15 S31 C35 C34 76.5(5) . . . . ?
C15 S31 C35 C36 -103.2(4) . . . . ?
C15 C13 C14 S40 176.7(4) . . . 7 ?
C15 C13 C14 C21 8.7(14) . . . . ?
C15 C13 C14 C20 -8.8(10) . . . . ?
C15 C17 C19 C21 -9(4) . . . . ?
C15 C17 C19 C22 179(2) . . . . ?
C60 N56 C54 O52 176.1(9) . . . . ?
C58 N56 C54 O52 -6.5(15) . . . . ?
C23 C18 C16 C15 -177.9(14) . . . . ?
C23 C18 C20 C14 177.2(13) . . . . ?
O68 C69 N70 C71 0.2 . . . . ?
O68 C69 N70 C72 180.0 . . . . ?
C24 C22 C19 C21 -96(3) . . . . ?
C24 C22 C19 C17 76(3) . . . . ?
C25 C22 C19 C21 18(3) . . . . ?
C25 C22 C19 C17 -170(2) . . . . ?
C26 C22 C19 C21 135(3) . . . . ?
C26 C22 C19 C17 -53(3) . . . . ?
C16 C18 C23 C27 -2(2) . . . . ?
C16 C18 C23 C28 115.2(19) . . . . ?
C16 C18 C23 C29 -124.0(17) . . . . ?
C16 C18 C20 C14 -2(2) . . . . ?
C20 C18 C23 C27 178.7(15) . . . . ?
C20 C18 C23 C28 -64(2) . . . . ?
C20 C18 C23 C29 56(2) . . . . ?
C20 C18 C16 C15 2(2) . . . . ?
O63 C64 N65 C66 -0.1 . . . . ?
O63 C64 N65 C67 -180.0 . . . . ?
O53 C55 N57 C61 0.1 . . . . ?
O53 C55 N57 C59 -180.0 . . . . ?

loop_
_exptl_oxdiff_crystal_face_indexfrac_h
_exptl_oxdiff_crystal_face_indexfrac_k
_exptl_oxdiff_crystal_face_indexfrac_l
_exptl_oxdiff_crystal_face_x
_exptl_oxdiff_crystal_face_y
_exptl_oxdiff_crystal_face_z
0.9992 -1.0003 0.0001 0.0406 -0.0834 -0.0191
-0.9992 1.0003 -0.0001 -0.0406 0.0834 0.0191
1.0005 0.9982 0.0001 0.0633 0.0435 -0.0554
-1.0005 -0.9982 -0.0001 -0.0633 -0.0435 0.0554
-0.0012 -0.0000 0.9997 0.0687 0.0132 0.0891
0.0012 0.0000 -0.9997 -0.0687 -0.0132 -0.0891
